data_4135302
loop_
_publ_author_name
'Peil, Sebastian'
'Bistoni, Giovanni'
'Goddard, Richard'
'F\"urstner, Alois'

_publ_section_title
;
 Hydrogenative Metathesis of Enynes via Piano-Stool Ruthenium Carbene
 Complexes Formed by Alkyne <i>gem</i>-Hydrogenation.
;
_journal_issue 43
_journal_name_full 'Journal of the American Chemical Society'
_journal_page_first 18541
_journal_page_last 18553
_journal_paper_doi 10.1021/jacs.0c07808
_journal_volume 142
_journal_year 2020
_chemical_formula_moiety 'C17 H22 O3'
_chemical_formula_sum 'C17 H22 O3'
_chemical_formula_weight 274.34
_chemical_name_systematic
;
 2-spirocyclohexane-3(H)-4(phenylcarboxy)-5(methoxy)-furan
;
_chemical_properties_physical none
_space_group_crystal_system monoclinic
_space_group_IT_number 14
_space_group_name_Hall '-P 2yn'
_space_group_name_H-M_alt 'P 1 21/n 1'
_atom_sites_solution_hydrogens geom
_atom_sites_solution_primary dual
_atom_sites_solution_secondary difmap
_audit_block_code PEV-PA-679-10
_audit_creation_date 2020-06-26_13178_100_K
_audit_creation_method SHELXL-2018/3
_cell_angle_alpha 90
_cell_angle_beta 91.647(10)
_cell_angle_gamma 90
_cell_formula_units_Z 4
_cell_length_a 12.5303(15)
_cell_length_b 5.8923(5)
_cell_length_c 20.003(3)
_cell_measurement_reflns_used 34834
_cell_measurement_temperature 100(2)
_cell_measurement_theta_max 33.0997
_cell_measurement_theta_min 2.6385
_cell_volume 1476.3(3)
_computing_cell_refinement 'EVALCCD V. 1.6, 2008'
_computing_data_collection 'DATCOL (Bruker AXS, 2006)'
_computing_data_reduction 'EVALCCD V. 1.6, 2008'
_computing_molecular_graphics 'DIAMOND (Crystal Impact GbR, 1997-2014)'
_computing_structure_refinement 'SHELXL (Sheldrick, 2015)'
_computing_structure_solution 'SHELXT (Sheldrick, 2015)'
_diffrn_ambient_temperature 100(2)
_diffrn_detector_area_resol_mean 18.02
_diffrn_measured_fraction_theta_full 0.998
_diffrn_measured_fraction_theta_max 0.999
_diffrn_measurement_device_type 'Bruker AXS Enraf-Nonius KappaCCD'
_diffrn_measurement_method 'CCD \f- and \w-scans'
_diffrn_radiation_monochromator 'Incoatec Helios focusing multilayer optics'
_diffrn_radiation_source '0.2 x 2mm^2^ focus rotating anode'
_diffrn_radiation_type MoK\a
_diffrn_radiation_wavelength 0.71073
_diffrn_reflns_av_R_equivalents 0.0407
_diffrn_reflns_av_unetI/netI 0.0325
_diffrn_reflns_Laue_measured_fraction_full 0.998
_diffrn_reflns_Laue_measured_fraction_max 0.999
_diffrn_reflns_limit_h_max 19
_diffrn_reflns_limit_h_min -19
_diffrn_reflns_limit_k_max 9
_diffrn_reflns_limit_k_min -9
_diffrn_reflns_limit_l_max 30
_diffrn_reflns_limit_l_min -30
_diffrn_reflns_number 31477
_diffrn_reflns_point_group_measured_fraction_full 0.998
_diffrn_reflns_point_group_measured_fraction_max 0.999
_diffrn_reflns_theta_full 25.242
_diffrn_reflns_theta_max 33.152
_diffrn_reflns_theta_min 3.253
_diffrn_source 'Bruker-Nonius FR591 rotating anode'
_exptl_absorpt_coefficient_mu 0.083
_exptl_absorpt_correction_T_max 0.99299
_exptl_absorpt_correction_T_min 0.98109
_exptl_absorpt_correction_type gaussian
_exptl_absorpt_process_details 'SADABS (Bruker AXS, 2012)'
_exptl_crystal_colour colourless
_exptl_crystal_density_diffrn 1.234
_exptl_crystal_description prism
_exptl_crystal_F_000 592
_exptl_crystal_recrystallization_method 'Re-crystallisation from solvent:  diethylether'
_exptl_crystal_size_max 0.32
_exptl_crystal_size_mid 0.12
_exptl_crystal_size_min 0.11
_refine_diff_density_max 0.266
_refine_diff_density_min -0.206
_refine_diff_density_rms 0.045
_refine_ls_extinction_method none
_refine_ls_goodness_of_fit_ref 1.039
_refine_ls_hydrogen_treatment constr
_refine_ls_matrix_type full
_refine_ls_number_parameters 185
_refine_ls_number_reflns 5619
_refine_ls_number_restraints 0
_refine_ls_restrained_S_all 1.039
_refine_ls_R_factor_all 0.0583
_refine_ls_R_factor_gt 0.0383
_refine_ls_shift/su_max 0.001
_refine_ls_shift/su_mean 0.000
_refine_ls_structure_factor_coef Fsqd
_refine_ls_weighting_details 'w=1/[\s^2^(Fo^2^)+(0.0402P)^2^+0.3017P] where P=(Fo^2^+2Fc^2^)/3'
_refine_ls_weighting_scheme calc
_refine_ls_wR_factor_gt 0.0892
_refine_ls_wR_factor_ref 0.0965
_reflns_Friedel_coverage 0.000
_reflns_number_gt 4315
_reflns_number_total 5619
_reflns_threshold_expression 'I > 2\s(I)'
_cod_data_source_file ja0c07808_si_005.cif
_cod_data_source_block 42b
_cod_depositor_comments 'Adding full bibliography for 4135300--4135305.cif.'
_cod_original_sg_symbol_H-M 'P 21/n'
_cod_database_code 4135302
_shelx_shelxl_version_number 2018/3
_shelx_space_group_comment
;
The symmetry employed for this shelxl refinement is uniquely defined
by the following loop, which should always be used as a source of
symmetry information in preference to the above space-group names.
They are only intended as comments.
;
_shelx_estimated_absorpt_t_min 0.974
_shelx_estimated_absorpt_t_max 0.991

loop_
_space_group_symop_operation_xyz
'x, y, z'
'-x+1/2, y+1/2, -z+1/2'
'-x, -y, -z'
'x-1/2, -y-1/2, z-1/2'

loop_
_atom_site_label
_atom_site_type_symbol
_atom_site_fract_x
_atom_site_fract_y
_atom_site_fract_z
_atom_site_U_iso_or_equiv
_atom_site_adp_type
_atom_site_occupancy
_atom_site_site_symmetry_order
_atom_site_calc_flag
_atom_site_refinement_flags_posn
_atom_site_refinement_flags_adp
_atom_site_refinement_flags_occupancy
_atom_site_disorder_assembly
_atom_site_disorder_group
C1 C 0.41680(6) 0.53867(14) 0.38061(4) 0.01540(14) Uani 1 1 d . . . . .
H1 H 0.461419 0.675521 0.391082 0.018 Uiso 1 1 calc R U . . .
C2 C 0.34885(6) 0.57685(14) 0.31666(4) 0.01435(14) Uani 1 1 d . . . . .
H2 H 0.320127 0.735187 0.316707 0.017 Uiso 1 1 calc R U . . .
C3 C 0.25734(6) 0.41047(14) 0.32658(4) 0.01650(14) Uani 1 1 d . . . . .
H3A H 0.273132 0.262038 0.305893 0.020 Uiso 1 1 calc R U . . .
H3B H 0.189985 0.470276 0.306391 0.020 Uiso 1 1 calc R U . . .
C4 C 0.24864(6) 0.38635(13) 0.40261(4) 0.01426(14) Uani 1 1 d . . . . .
C5 C 0.15204(6) 0.50933(15) 0.43010(4) 0.01807(15) Uani 1 1 d . . . . .
H5A H 0.155633 0.672031 0.418019 0.022 Uiso 1 1 calc R U . . .
H5B H 0.086012 0.445586 0.409220 0.022 Uiso 1 1 calc R U . . .
C6 C 0.14713(7) 0.48701(17) 0.50589(4) 0.02422(18) Uani 1 1 d . . . . .
H6A H 0.209899 0.563119 0.527070 0.029 Uiso 1 1 calc R U . . .
H6B H 0.082098 0.563543 0.521539 0.029 Uiso 1 1 calc R U . . .
C7 C 0.14558(9) 0.23924(19) 0.52703(5) 0.0348(2) Uani 1 1 d . . . . .
H7A H 0.079490 0.166277 0.509262 0.042 Uiso 1 1 calc R U . . .
H7B H 0.145757 0.229371 0.576435 0.042 Uiso 1 1 calc R U . . .
C8 C 0.24237(9) 0.11476(17) 0.50099(5) 0.0329(2) Uani 1 1 d . . . . .
H8A H 0.237438 -0.048153 0.512602 0.039 Uiso 1 1 calc R U . . .
H8B H 0.307997 0.176463 0.522913 0.039 Uiso 1 1 calc R U . . .
C9 C 0.24972(8) 0.13946(15) 0.42537(4) 0.02415(18) Uani 1 1 d . . . . .
H9A H 0.316339 0.066619 0.410796 0.029 Uiso 1 1 calc R U . . .
H9B H 0.188916 0.058723 0.403431 0.029 Uiso 1 1 calc R U . . .
C10 C 0.54814(8) 0.2880(2) 0.42494(5) 0.0311(2) Uani 1 1 d . . . . .
H10A H 0.596377 0.165032 0.412563 0.047 Uiso 1 1 calc R U . . .
H10B H 0.503271 0.237244 0.461379 0.047 Uiso 1 1 calc R U . . .
H10C H 0.590150 0.420069 0.439683 0.047 Uiso 1 1 calc R U . . .
C11 C 0.40921(6) 0.53860(13) 0.25290(4) 0.01471(14) Uani 1 1 d . . . . .
C12 C 0.50096(6) 0.69091(14) 0.23728(4) 0.01489(14) Uani 1 1 d . . . . .
C13 C 0.51824(6) 0.89885(14) 0.26918(4) 0.01734(15) Uani 1 1 d . . . . .
H13 H 0.471284 0.947634 0.302758 0.021 Uiso 1 1 calc R U . . .
C14 C 0.60392(7) 1.03497(16) 0.25203(4) 0.02134(16) Uani 1 1 d . . . . .
H14 H 0.615050 1.176973 0.273615 0.026 Uiso 1 1 calc R U . . .
C15 C 0.67320(7) 0.96324(17) 0.20333(4) 0.02382(18) Uani 1 1 d . . . . .
H15 H 0.732399 1.055065 0.192150 0.029 Uiso 1 1 calc R U . . .
C16 C 0.65594(7) 0.75700(17) 0.17092(4) 0.02374(18) Uani 1 1 d . . . . .
H16 H 0.703048 0.708483 0.137404 0.028 Uiso 1 1 calc R U . . .
C17 C 0.56989(7) 0.62223(15) 0.18759(4) 0.01939(16) Uani 1 1 d . . . . .
H17 H 0.557823 0.482297 0.165029 0.023 Uiso 1 1 calc R U . . .
O1 O 0.34377(4) 0.50087(10) 0.43107(3) 0.01648(12) Uani 1 1 d . . . . .
O2 O 0.48234(5) 0.34855(11) 0.36867(3) 0.02038(13) Uani 1 1 d . . . . .
O3 O 0.38354(5) 0.38635(11) 0.21431(3) 0.02123(14) Uani 1 1 d . . . . .

loop_
_atom_site_aniso_label
_atom_site_aniso_U_11
_atom_site_aniso_U_22
_atom_site_aniso_U_33
_atom_site_aniso_U_23
_atom_site_aniso_U_13
_atom_site_aniso_U_12
C1 0.0142(3) 0.0182(4) 0.0137(3) -0.0034(3) -0.0014(2) 0.0000(3)
C2 0.0145(3) 0.0158(4) 0.0127(3) -0.0018(3) -0.0008(2) 0.0011(3)
C3 0.0160(3) 0.0194(4) 0.0140(3) -0.0013(3) -0.0025(2) -0.0022(3)
C4 0.0163(3) 0.0129(3) 0.0133(3) -0.0001(2) -0.0027(2) -0.0011(3)
C5 0.0161(3) 0.0194(4) 0.0187(3) 0.0002(3) 0.0011(3) -0.0026(3)
C6 0.0229(4) 0.0313(5) 0.0187(4) -0.0036(3) 0.0050(3) -0.0087(3)
C7 0.0483(6) 0.0379(6) 0.0183(4) 0.0056(4) 0.0018(4) -0.0239(5)
C8 0.0566(7) 0.0196(5) 0.0218(4) 0.0079(3) -0.0113(4) -0.0097(4)
C9 0.0372(5) 0.0136(4) 0.0212(4) 0.0006(3) -0.0081(3) -0.0010(3)
C10 0.0247(4) 0.0452(6) 0.0228(4) -0.0024(4) -0.0085(3) 0.0139(4)
C11 0.0157(3) 0.0154(4) 0.0129(3) -0.0017(3) -0.0018(2) 0.0024(3)
C12 0.0155(3) 0.0159(4) 0.0132(3) 0.0000(3) 0.0002(2) 0.0020(3)
C13 0.0170(3) 0.0171(4) 0.0180(3) -0.0016(3) 0.0018(3) 0.0003(3)
C14 0.0204(4) 0.0198(4) 0.0238(4) 0.0006(3) 0.0016(3) -0.0025(3)
C15 0.0206(4) 0.0274(5) 0.0237(4) 0.0052(3) 0.0037(3) -0.0018(3)
C16 0.0224(4) 0.0293(5) 0.0198(4) 0.0022(3) 0.0071(3) 0.0031(3)
C17 0.0221(4) 0.0208(4) 0.0154(3) -0.0007(3) 0.0034(3) 0.0032(3)
O1 0.0154(2) 0.0208(3) 0.0131(2) -0.0023(2) -0.00144(18) -0.0008(2)
O2 0.0180(3) 0.0269(3) 0.0160(3) -0.0031(2) -0.0042(2) 0.0075(2)
O3 0.0254(3) 0.0212(3) 0.0170(3) -0.0067(2) -0.0008(2) -0.0022(2)

loop_
_atom_type_symbol
_atom_type_description
_atom_type_scat_dispersion_real
_atom_type_scat_dispersion_imag
_atom_type_scat_source
C C 0.0033 0.0016 'International Tables Vol C Tables 4.2.6.8 and 6.1.1.4'
H H 0.0000 0.0000 'International Tables Vol C Tables 4.2.6.8 and 6.1.1.4'
O O 0.0106 0.0060 'International Tables Vol C Tables 4.2.6.8 and 6.1.1.4'

loop_
_exptl_crystal_face_index_h
_exptl_crystal_face_index_k
_exptl_crystal_face_index_l
_exptl_crystal_face_perp_dist
-1.00 0.00 1.00 0.0600
1.00 0.00 -1.00 0.0600
1.00 0.00 1.00 0.0550
-1.00 0.00 -1.00 0.0550
0.00 -1.00 0.00 0.1600
0.00 1.00 0.00 0.1600
2.00 1.00 -2.00 0.1000

loop_
_geom_angle_atom_site_label_1
_geom_angle_atom_site_label_2
_geom_angle_atom_site_label_3
_geom_angle
_geom_angle_site_symmetry_1
_geom_angle_site_symmetry_3
_geom_angle_publ_flag
O1 C1 O2 113.00(7) . . ?
O1 C1 C2 105.44(6) . . ?
O2 C1 C2 106.67(6) . . ?
C11 C2 C3 114.10(6) . . ?
C11 C2 C1 113.65(6) . . ?
C3 C2 C1 101.45(6) . . ?
C2 C3 C4 105.28(6) . . ?
O1 C4 C9 108.80(6) . . ?
O1 C4 C5 106.57(6) . . ?
C9 C4 C5 110.23(7) . . ?
O1 C4 C3 105.14(6) . . ?
C9 C4 C3 112.59(7) . . ?
C5 C4 C3 113.12(6) . . ?
C6 C5 C4 111.85(7) . . ?
C7 C6 C5 111.14(7) . . ?
C6 C7 C8 110.55(8) . . ?
C7 C8 C9 111.40(8) . . ?
C4 C9 C8 112.77(7) . . ?
O3 C11 C12 119.87(7) . . ?
O3 C11 C2 120.78(7) . . ?
C12 C11 C2 119.34(6) . . ?
C17 C12 C13 119.30(7) . . ?
C17 C12 C11 117.98(7) . . ?
C13 C12 C11 122.70(7) . . ?
C14 C13 C12 120.27(7) . . ?
C15 C14 C13 119.99(8) . . ?
C14 C15 C16 120.03(8) . . ?
C17 C16 C15 119.96(8) . . ?
C16 C17 C12 120.42(8) . . ?
C1 O1 C4 109.48(5) . . ?
C1 O2 C10 113.07(6) . . ?

loop_
_geom_bond_atom_site_label_1
_geom_bond_atom_site_label_2
_geom_bond_distance
_geom_bond_site_symmetry_2
_geom_bond_publ_flag
C1 O1 1.3996(9) . ?
C1 O2 1.4134(10) . ?
C1 C2 1.5327(10) . ?
C2 C11 1.5181(10) . ?
C2 C3 1.5259(11) . ?
C3 C4 1.5345(11) . ?
C4 O1 1.4701(9) . ?
C4 C9 1.5243(12) . ?
C4 C5 1.5267(11) . ?
C5 C6 1.5247(12) . ?
C6 C7 1.5202(15) . ?
C7 C8 1.5219(17) . ?
C8 C9 1.5250(13) . ?
C10 O2 1.4215(10) . ?
C11 O3 1.2206(9) . ?
C11 C12 1.4984(11) . ?
C12 C17 1.3953(11) . ?
C12 C13 1.3955(11) . ?
C13 C14 1.3910(12) . ?
C14 C15 1.3892(12) . ?
C15 C16 1.3913(14) . ?
C16 C17 1.3875(12) . ?

loop_
_geom_torsion_atom_site_label_1
_geom_torsion_atom_site_label_2
_geom_torsion_atom_site_label_3
_geom_torsion_atom_site_label_4
_geom_torsion
_geom_torsion_site_symmetry_1
_geom_torsion_site_symmetry_2
_geom_torsion_site_symmetry_3
_geom_torsion_site_symmetry_4
_geom_torsion_publ_flag
O1 C1 C2 C11 -159.54(6) . . . . ?
O2 C1 C2 C11 -39.15(9) . . . . ?
O1 C1 C2 C3 -36.62(8) . . . . ?
O2 C1 C2 C3 83.78(7) . . . . ?
C11 C2 C3 C4 150.00(6) . . . . ?
C1 C2 C3 C4 27.38(8) . . . . ?
C2 C3 C4 O1 -9.87(8) . . . . ?
C2 C3 C4 C9 -128.18(7) . . . . ?
C2 C3 C4 C5 106.03(7) . . . . ?
O1 C4 C5 C6 -63.56(8) . . . . ?
C9 C4 C5 C6 54.34(9) . . . . ?
C3 C4 C5 C6 -178.61(7) . . . . ?
C4 C5 C6 C7 -56.86(10) . . . . ?
C5 C6 C7 C8 56.61(10) . . . . ?
C6 C7 C8 C9 -55.22(10) . . . . ?
O1 C4 C9 C8 63.20(10) . . . . ?
C5 C4 C9 C8 -53.32(10) . . . . ?
C3 C4 C9 C8 179.34(8) . . . . ?
C7 C8 C9 C4 54.44(11) . . . . ?
C3 C2 C11 O3 0.29(10) . . . . ?
C1 C2 C11 O3 115.97(8) . . . . ?
C3 C2 C11 C12 179.97(6) . . . . ?
C1 C2 C11 C12 -64.35(9) . . . . ?
O3 C11 C12 C17 -14.88(11) . . . . ?
C2 C11 C12 C17 165.43(7) . . . . ?
O3 C11 C12 C13 163.61(8) . . . . ?
C2 C11 C12 C13 -16.08(11) . . . . ?
C17 C12 C13 C14 -0.62(12) . . . . ?
C11 C12 C13 C14 -179.09(7) . . . . ?
C12 C13 C14 C15 -0.52(13) . . . . ?
C13 C14 C15 C16 1.05(13) . . . . ?
C14 C15 C16 C17 -0.44(13) . . . . ?
C15 C16 C17 C12 -0.71(13) . . . . ?
C13 C12 C17 C16 1.24(12) . . . . ?
C11 C12 C17 C16 179.78(7) . . . . ?
O2 C1 O1 C4 -83.99(7) . . . . ?
C2 C1 O1 C4 32.16(8) . . . . ?
C9 C4 O1 C1 106.90(7) . . . . ?
C5 C4 O1 C1 -134.26(6) . . . . ?
C3 C4 O1 C1 -13.93(8) . . . . ?
O1 C1 O2 C10 -62.75(9) . . . . ?
C2 C1 O2 C10 -178.17(7) . . . . ?
